data_7117437
loop_
_publ_author_name
'Yadav, Abhimanyu'
'Verma, Ajay'
'Patel, Saket'
'Kumar, Amit'
'Rathore, Vandana'
'Meenakshi, ?'
'Kumar, Shailesh'
'Kumar, Sangit'

_publ_section_title
;
 KO(t)Bu-mediated annulation of acetonitrile with aldehyde: synthesis of
 substituted dihydropyridin-2(1H)-ones, pyridin-2(1H)-ones, and
 thiopyridin-2(1H)-ones.
;
_journal_issue 58
_journal_name_full 'Chemical communications (Cambridge, England)'
_journal_page_first 11658
_journal_page_last 11661
_journal_paper_doi 10.1039/c5cc02964c
_journal_volume 51
_journal_year 2015
_chemical_absolute_configuration unk
_chemical_formula_moiety 'C13 H11 Cl N2 O'
_chemical_formula_sum 'C13 H11 Cl N2 O'
_chemical_formula_weight 246.69
_chemical_name_systematic
;
 ?
;
_space_group_IT_number 4
_symmetry_cell_setting monoclinic
_symmetry_Int_Tables_number 4
_symmetry_space_group_name_Hall 'P 2yb'
_symmetry_space_group_name_H-M 'P 1 21 1'
_atom_sites_solution_hydrogens geom
_audit_conform_dict_location ftp://ftp.iucr.org/pub/cif_core.dic
_audit_conform_dict_name cif_core.dic
_audit_conform_dict_version 2.4.3
_audit_creation_date 2014-09-10T12:35:10-00:00
_audit_creation_method 'WinGX routine CIF_UPDATE'
_audit_update_record
;
2014-12-10 deposited with the CCDC.
2015-06-04 downloaded from the CCDC.
;
_cell_angle_alpha 90
_cell_angle_beta 109.801(2)
_cell_angle_gamma 90
_cell_formula_units_Z 8
_cell_length_a 13.4732(5)
_cell_length_b 9.5123(4)
_cell_length_c 19.7950(8)
_cell_measurement_reflns_used 0
_cell_measurement_temperature 296(2)
_cell_measurement_theta_max 0
_cell_measurement_theta_min 0
_cell_measurement_wavelength 0.71073
_cell_volume 2386.95(17)
_computing_molecular_graphics 'Ortep for Windows (Farrugia, 2012)'
_computing_publication_material 'WinGX publication routines (Farrugia, 2012)'
_computing_structure_refinement 'SHELXL-2014 (Sheldrick, 2014)'
_diffrn_ambient_temperature 296(2)
_diffrn_measured_fraction_theta_full 0.999
_diffrn_measured_fraction_theta_max 0.993
_diffrn_radiation_probe x-ray
_diffrn_radiation_type MoK\a
_diffrn_radiation_wavelength 0.71073
_diffrn_reflns_av_R_equivalents 0.0725
_diffrn_reflns_Laue_measured_fraction_full 0.999
_diffrn_reflns_Laue_measured_fraction_max 0.993
_diffrn_reflns_limit_h_max 18
_diffrn_reflns_limit_h_min -19
_diffrn_reflns_limit_k_max 13
_diffrn_reflns_limit_k_min -13
_diffrn_reflns_limit_l_max 28
_diffrn_reflns_limit_l_min -28
_diffrn_reflns_number 51691
_diffrn_reflns_point_group_measured_fraction_full 0.999
_diffrn_reflns_point_group_measured_fraction_max 0.974
_diffrn_reflns_theta_full 25.242
_diffrn_reflns_theta_max 30.6
_diffrn_reflns_theta_min 1.093
_exptl_absorpt_coefficient_mu 0.304
_exptl_absorpt_correction_type none
_exptl_crystal_density_diffrn 1.373
_exptl_crystal_density_method 'not measured'
_exptl_crystal_description char
_exptl_crystal_F_000 1024
_exptl_crystal_size_max 0
_exptl_crystal_size_mid 0
_exptl_crystal_size_min 0
_refine_diff_density_max 0.247
_refine_diff_density_min -0.357
_refine_diff_density_rms 0.047
_refine_ls_abs_structure_details
;
 Flack x determined using 3594 quotients [(I+)-(I-)]/[(I+)+(I-)]
 (Parsons, Flack and Wagner, Acta Cryst. B69 (2013) 249-259).
;
_refine_ls_abs_structure_Flack 0.05(3)
_refine_ls_extinction_method none
_refine_ls_goodness_of_fit_ref 0.793
_refine_ls_hydrogen_treatment constr
_refine_ls_matrix_type full
_refine_ls_number_constraints 0
_refine_ls_number_parameters 617
_refine_ls_number_reflns 14351
_refine_ls_number_restraints 1
_refine_ls_restrained_S_all 0.793
_refine_ls_R_factor_all 0.0734
_refine_ls_R_factor_gt 0.0453
_refine_ls_shift/su_max 0
_refine_ls_shift/su_mean 0
_refine_ls_structure_factor_coef Fsqd
_refine_ls_weighting_details 'w=1/[\s^2^(Fo^2^)+(0.0339P)^2^+1.1244P] where P=(Fo^2^+2Fc^2^)/3'
_refine_ls_weighting_scheme calc
_refine_ls_wR_factor_gt 0.0813
_refine_ls_wR_factor_ref 0.0935
_reflns_number_gt 10081
_reflns_number_total 14351
_reflns_threshold_expression 'I > 2\s(I)'
_cod_data_source_file c5cc02964c3.cif
_cod_data_source_block AY_183_1_B
_cod_original_sg_symbol_H-M 'P 21'
_cod_database_code 7117437

loop_
_symmetry_equiv_pos_as_xyz
'x, y, z'
'-x, y+1/2, -z'

loop_
_atom_site_label
_atom_site_type_symbol
_atom_site_fract_x
_atom_site_fract_y
_atom_site_fract_z
_atom_site_U_iso_or_equiv
_atom_site_adp_type
_atom_site_occupancy
_atom_site_calc_flag
Cl4 Cl 1.22686(5) 0.86890(9) 0.95546(5) 0.0403(2) Uani 1 d
Cl3 Cl 0.77188(7) 0.63066(10) 0.54851(5) 0.0489(2) Uani 1 d
Cl2 Cl 0.72468(7) 0.34780(11) 0.41599(5) 0.0534(3) Uani 1 d
O2 O 1.15579(15) 0.4292(2) 0.54035(10) 0.0296(5) Uani 1 d
O3 O 0.34086(15) 0.5970(2) 0.46700(10) 0.0300(5) Uani 1 d
N5 N 0.37523(17) 0.4304(3) 0.55329(12) 0.0265(5) Uani 1 d
H5 H 0.3103 0.4304 0.5509 0.032 Uiso 1 calc
Cl1 Cl 0.31219(6) 0.56646(11) 0.08286(5) 0.0481(2) Uani 1 d
N3 N 1.12454(17) 0.5985(2) 0.45569(12) 0.0238(5) Uani 1 d
H3 H 1.1909 0.6031 0.4621 0.029 Uiso 1 calc
O1 O 0.61678(15) 0.6679(2) -0.03710(10) 0.0300(5) Uani 1 d
O4 O 0.87149(14) 0.8468(2) 1.03538(10) 0.0286(4) Uani 1 d
N1 N 0.66728(17) 0.8359(3) 0.04850(12) 0.0244(5) Uani 1 d
H1 H 0.7274 0.8425 0.0424 0.029 Uiso 1 calc
C37 C 0.6724(3) 0.8716(4) 0.67671(18) 0.0441(8) Uani 1 d
H37 H 0.6881 0.96 0.6977 0.053 Uiso 1 calc
C26 C 0.8162(2) 0.3095(3) 0.37378(16) 0.0357(7) Uani 1 d
C21 C 0.8928(2) 0.4080(3) 0.37393(15) 0.0267(6) Uani 1 d
C20 C 0.9066(2) 0.5451(3) 0.41521(14) 0.0237(6) Uani 1 d
H20 H 0.8373 0.5756 0.4157 0.028 Uiso 1 calc
C16 C 0.9519(2) 0.6602(3) 0.38167(14) 0.0229(5) Uani 1 d
C17 C 1.0567(2) 0.6819(3) 0.40197(14) 0.0229(6) Uani 1 d
C18 C 1.1102(2) 0.7857(3) 0.36970(16) 0.0310(7) Uani 1 d
H18A H 1.0582 0.8385 0.3332 0.047 Uiso 1 calc
H18B H 1.1551 0.7371 0.3487 0.047 Uiso 1 calc
H18C H 1.1519 0.8485 0.4063 0.047 Uiso 1 calc
C14 C 1.0934(2) 0.5102(3) 0.49864(14) 0.0233(6) Uani 1 d
C15 C 0.9799(2) 0.5239(3) 0.49331(15) 0.0247(6) Uani 1 d
H15A H 0.9725 0.6032 0.5221 0.03 Uiso 1 calc
H15B H 0.9587 0.4398 0.5126 0.03 Uiso 1 calc
C27 C 0.4023(2) 0.5120(3) 0.50560(14) 0.0243(6) Uani 1 d
C31 C 0.4462(2) 0.3469(3) 0.60582(15) 0.0255(6) Uani 1 d
C30 C 0.5506(2) 0.3618(3) 0.61857(14) 0.0247(6) Uani 1 d
C33 C 0.6244(2) 0.2854(3) 0.67565(16) 0.0284(6) Uani 1 d
N6 N 0.6871(2) 0.2289(3) 0.72183(15) 0.0412(7) Uani 1 d
C29 C 0.5934(2) 0.4637(3) 0.57639(14) 0.0225(6) Uani 1 d
H29 H 0.6563 0.4217 0.5704 0.027 Uiso 1 calc
C34 C 0.6242(2) 0.6042(3) 0.61364(14) 0.0231(6) Uani 1 d
C28 C 0.5101(2) 0.4832(3) 0.50159(15) 0.0267(6) Uani 1 d
H28A H 0.5307 0.5609 0.4775 0.032 Uiso 1 calc
H28B H 0.5072 0.399 0.4733 0.032 Uiso 1 calc
C32 C 0.3974(2) 0.2518(3) 0.64560(17) 0.0343(7) Uani 1 d
H32A H 0.4518 0.2076 0.6843 0.051 Uiso 1 calc
H32B H 0.3565 0.1811 0.6136 0.051 Uiso 1 calc
H32C H 0.3524 0.3055 0.6645 0.051 Uiso 1 calc
C10 C 0.6544(3) 0.4744(4) 0.20171(18) 0.0404(8) Uani 1 d
H10 H 0.7249 0.4549 0.2267 0.048 Uiso 1 calc
C9 C 0.6256(2) 0.6045(3) 0.16927(15) 0.0304(6) Uani 1 d
H9 H 0.6774 0.6716 0.1734 0.036 Uiso 1 calc
C8 C 0.5205(2) 0.6370(3) 0.13053(14) 0.0251(6) Uani 1 d
C3 C 0.4907(2) 0.7743(3) 0.08965(14) 0.0243(6) Uani 1 d
H3A H 0.4203 0.8021 0.0891 0.029 Uiso 1 calc
C4 C 0.5671(2) 0.8922(3) 0.12278(14) 0.0232(6) Uani 1 d
N4 N 0.8216(2) 0.7965(3) 0.27659(15) 0.0381(7) Uani 1 d
C6 C 0.7333(2) 1.0268(3) 0.13296(16) 0.0282(6) Uani 1 d
H6A H 0.7149 1.082 0.1676 0.042 Uiso 1 calc
H6B H 0.7387 1.0868 0.0954 0.042 Uiso 1 calc
H6C H 0.7999 0.9813 0.156 0.042 Uiso 1 calc
C11 C 0.5786(3) 0.3745(4) 0.19686(18) 0.0447(8) Uani 1 d
H11 H 0.598 0.2872 0.2185 0.054 Uiso 1 calc
C13 C 0.4459(2) 0.5338(3) 0.12811(15) 0.0314(7) Uani 1 d
N7 N 0.82126(18) 0.6810(3) 0.94835(12) 0.0265(5) Uani 1 d
H7 H 0.7582 0.6816 0.9499 0.032 Uiso 1 calc
C44 C 0.8413(2) 0.5965(3) 0.89676(14) 0.0249(6) Uani 1 d
C43 C 0.9337(2) 0.6082(3) 0.88550(14) 0.0229(5) Uani 1 d
C42 C 1.0182(2) 0.7104(3) 0.92713(14) 0.0212(5) Uani 1 d
H42 H 1.087 0.6666 0.9346 0.025 Uiso 1 calc
C47 C 1.0146(2) 0.8485(3) 0.88766(14) 0.0219(5) Uani 1 d
C48 C 0.9209(2) 0.9057(3) 0.84259(15) 0.0296(6) Uani 1 d
H48 H 0.8586 0.8554 0.8339 0.036 Uiso 1 calc
C49 C 0.9171(3) 1.0355(3) 0.81007(17) 0.0376(7) Uani 1 d
H49 H 0.8528 1.0722 0.7812 0.045 Uiso 1 calc
C50 C 1.0089(3) 1.1103(4) 0.82058(17) 0.0379(7) Uani 1 d
H50 H 1.0066 1.1968 0.7982 0.045 Uiso 1 calc
C51 C 1.1039(2) 1.0567(3) 0.86429(16) 0.0335(7) Uani 1 d
H51 H 1.1662 1.1061 0.8712 0.04 Uiso 1 calc
C45 C 0.7521(2) 0.5032(3) 0.85553(17) 0.0364(8) Uani 1 d
H45A H 0.7724 0.4495 0.8213 0.055 Uiso 1 calc
H45B H 0.6916 0.5597 0.8308 0.055 Uiso 1 calc
H45C H 0.735 0.4407 0.888 0.055 Uiso 1 calc
C40 C 0.8955(2) 0.7630(3) 0.99668(14) 0.0240(6) Uani 1 d
C41 C 1.0076(2) 0.7349(3) 1.00104(15) 0.0252(6) Uani 1 d
H41A H 1.0336 0.6528 1.0308 0.03 Uiso 1 calc
H41B H 1.0512 0.8143 1.0239 0.03 Uiso 1 calc
C46 C 0.9529(2) 0.5291(3) 0.82966(15) 0.0274(6) Uani 1 d
N8 N 0.9726(2) 0.4704(3) 0.78521(15) 0.0397(7) Uani 1 d
N2 N 0.5414(2) 1.0260(3) 0.22862(15) 0.0432(7) Uani 1 d
C5 C 0.6504(2) 0.9185(3) 0.10187(14) 0.0225(5) Uani 1 d
C1 C 0.5950(2) 0.7458(3) 0.00547(14) 0.0242(6) Uani 1 d
C2 C 0.4870(2) 0.7551(3) 0.01142(15) 0.0266(6) Uani 1 d
H2A H 0.4481 0.67 -0.0081 0.032 Uiso 1 calc
H2B H 0.4495 0.8336 -0.0172 0.032 Uiso 1 calc
C7 C 0.5537(2) 0.9684(3) 0.18113(16) 0.0276(6) Uani 1 d
C12 C 0.4742(3) 0.4036(4) 0.16006(17) 0.0427(9) Uani 1 d
H12 H 0.4228 0.336 0.1567 0.051 Uiso 1 calc
C35 C 0.5702(2) 0.6605(3) 0.65611(15) 0.0319(7) Uani 1 d
H35 H 0.5171 0.6079 0.6642 0.038 Uiso 1 calc
C38 C 0.7286(2) 0.8189(4) 0.63535(19) 0.0414(8) Uani 1 d
H38 H 0.7832 0.8709 0.629 0.05 Uiso 1 calc
C39 C 0.7030(2) 0.6882(3) 0.60354(16) 0.0298(7) Uani 1 d
C36 C 0.5932(3) 0.7918(4) 0.68643(17) 0.0415(8) Uani 1 d
H36 H 0.5548 0.8271 0.7138 0.05 Uiso 1 calc
C52 C 1.1057(2) 0.9286(3) 0.89778(15) 0.0252(6) Uani 1 d
C22 C 0.9612(2) 0.3712(3) 0.33740(16) 0.0341(7) Uani 1 d
H22 H 1.0111 0.4363 0.3345 0.041 Uiso 1 calc
C24 C 0.8825(3) 0.1451(4) 0.30742(19) 0.0536(11) Uani 1 d
H24 H 0.8805 0.0568 0.2868 0.064 Uiso 1 calc
C23 C 0.9572(3) 0.2406(4) 0.30526(19) 0.0479(9) Uani 1 d
H23 H 1.005 0.2183 0.2824 0.057 Uiso 1 calc
C25 C 0.8101(3) 0.1792(4) 0.34019(19) 0.0515(11) Uani 1 d
H25 H 0.7575 0.1156 0.3399 0.062 Uiso 1 calc
C19 C 0.8812(2) 0.7384(3) 0.32362(16) 0.0265(6) Uani 1 d

loop_
_atom_site_aniso_label
_atom_site_aniso_U_11
_atom_site_aniso_U_22
_atom_site_aniso_U_33
_atom_site_aniso_U_23
_atom_site_aniso_U_13
_atom_site_aniso_U_12
Cl4 0.0173(3) 0.0391(4) 0.0578(5) -0.0065(4) 0.0040(3) 0.0000(3)
Cl3 0.0377(4) 0.0485(5) 0.0763(6) 0.0193(5) 0.0400(5) 0.0099(4)
Cl2 0.0356(4) 0.0643(6) 0.0578(5) 0.0156(5) 0.0126(4) -0.0197(4)
O2 0.0231(10) 0.0349(12) 0.0293(10) 0.0064(9) 0.0070(8) 0.0045(9)
O3 0.0212(10) 0.0361(12) 0.0312(11) 0.0064(9) 0.0070(8) 0.0040(9)
N5 0.0147(10) 0.0330(14) 0.0316(13) 0.0036(11) 0.0075(10) -0.0006(10)
Cl1 0.0304(4) 0.0671(6) 0.0472(5) -0.0089(4) 0.0136(4) -0.0226(4)
N3 0.0137(10) 0.0297(13) 0.0268(12) 0.0042(10) 0.0054(9) 0.0006(9)
O1 0.0261(10) 0.0379(12) 0.0271(10) -0.0064(9) 0.0107(9) -0.0007(9)
O4 0.0264(10) 0.0327(12) 0.0289(10) -0.0073(9) 0.0123(8) -0.0009(9)
N1 0.0181(10) 0.0305(13) 0.0269(12) -0.0025(10) 0.0105(9) -0.0015(10)
C37 0.050(2) 0.0299(17) 0.0399(18) -0.0040(15) -0.0017(16) -0.0046(16)
C26 0.0327(16) 0.0333(17) 0.0303(16) 0.0090(13) -0.0035(13) -0.0090(13)
C21 0.0239(14) 0.0226(14) 0.0270(14) 0.0029(11) -0.0002(12) -0.0008(11)
C20 0.0155(12) 0.0267(14) 0.0276(14) 0.0003(12) 0.0057(11) 0.0004(11)
C16 0.0202(13) 0.0222(14) 0.0252(13) -0.0030(11) 0.0064(11) 0.0006(11)
C17 0.0210(13) 0.0230(14) 0.0243(13) -0.0018(11) 0.0070(11) 0.0002(11)
C18 0.0271(15) 0.0339(17) 0.0302(15) 0.0028(13) 0.0073(13) -0.0042(13)
C14 0.0217(13) 0.0265(15) 0.0212(13) -0.0034(11) 0.0068(11) -0.0002(11)
C15 0.0206(13) 0.0298(15) 0.0256(14) -0.0010(12) 0.0103(11) -0.0002(12)
C27 0.0189(13) 0.0291(15) 0.0228(13) -0.0032(12) 0.0042(11) -0.0010(11)
C31 0.0216(13) 0.0247(14) 0.0282(14) 0.0008(12) 0.0060(11) -0.0011(12)
C30 0.0216(13) 0.0240(14) 0.0270(13) -0.0015(12) 0.0064(11) 0.0009(12)
C33 0.0242(14) 0.0260(15) 0.0336(16) -0.0005(13) 0.0079(13) -0.0010(12)
N6 0.0346(15) 0.0363(16) 0.0438(17) 0.0022(13) 0.0015(13) 0.0045(13)
C29 0.0159(12) 0.0275(14) 0.0250(13) -0.0015(11) 0.0081(11) 0.0035(11)
C34 0.0176(12) 0.0279(15) 0.0214(13) 0.0046(11) 0.0037(10) -0.0002(11)
C28 0.0210(13) 0.0339(16) 0.0251(14) -0.0022(12) 0.0076(11) -0.0004(12)
C32 0.0272(15) 0.0352(17) 0.0380(17) 0.0067(14) 0.0078(13) -0.0065(13)
C10 0.046(2) 0.0349(18) 0.0365(18) 0.0078(15) 0.0090(15) 0.0044(15)
C9 0.0286(15) 0.0298(16) 0.0315(15) 0.0019(13) 0.0085(13) -0.0017(12)
C8 0.0271(14) 0.0276(15) 0.0237(13) -0.0057(11) 0.0126(11) -0.0059(12)
C3 0.0165(12) 0.0308(15) 0.0263(14) -0.0026(12) 0.0082(11) -0.0001(11)
C4 0.0213(13) 0.0246(14) 0.0249(13) 0.0020(11) 0.0094(11) 0.0022(11)
N4 0.0302(14) 0.0329(15) 0.0418(16) 0.0070(13) 0.0000(12) -0.0023(12)
C6 0.0268(14) 0.0285(15) 0.0301(15) -0.0005(12) 0.0105(12) -0.0041(12)
C11 0.069(3) 0.0284(17) 0.0366(17) 0.0045(15) 0.0185(17) -0.0059(17)
C13 0.0337(16) 0.0378(17) 0.0244(14) -0.0058(13) 0.0122(12) -0.0130(14)
N7 0.0199(11) 0.0320(13) 0.0297(12) -0.0073(10) 0.0109(10) -0.0039(10)
C44 0.0249(13) 0.0258(15) 0.0253(13) -0.0005(11) 0.0102(11) -0.0013(11)
C43 0.0233(13) 0.0218(14) 0.0245(13) 0.0001(11) 0.0094(11) 0.0001(11)
C42 0.0158(12) 0.0229(14) 0.0247(13) 0.0004(11) 0.0066(10) 0.0023(10)
C47 0.0206(12) 0.0232(14) 0.0228(12) -0.0030(11) 0.0086(10) -0.0005(11)
C48 0.0222(14) 0.0302(16) 0.0313(15) 0.0033(12) 0.0024(12) -0.0010(12)
C49 0.0382(18) 0.0292(17) 0.0372(17) 0.0071(14) 0.0018(14) 0.0044(14)
C50 0.054(2) 0.0263(16) 0.0343(16) 0.0040(13) 0.0162(15) -0.0032(15)
C51 0.0377(17) 0.0269(16) 0.0411(17) -0.0054(14) 0.0201(15) -0.0079(13)
C45 0.0339(17) 0.0404(19) 0.0366(17) -0.0106(14) 0.0141(14) -0.0134(14)
C40 0.0218(13) 0.0281(15) 0.0231(13) 0.0010(11) 0.0087(11) -0.0008(11)
C41 0.0200(13) 0.0317(16) 0.0224(13) 0.0007(12) 0.0051(11) 0.0010(12)
C46 0.0303(15) 0.0242(15) 0.0290(14) -0.0001(12) 0.0118(12) -0.0054(12)
N8 0.0491(17) 0.0366(16) 0.0404(16) -0.0078(13) 0.0245(14) -0.0052(13)
N2 0.0527(18) 0.0402(17) 0.0471(17) -0.0098(14) 0.0306(15) -0.0080(14)
C5 0.0197(13) 0.0240(14) 0.0232(13) 0.0011(11) 0.0064(11) 0.0022(11)
C1 0.0201(13) 0.0293(15) 0.0213(13) 0.0029(11) 0.0048(11) 0.0016(11)
C2 0.0174(13) 0.0350(17) 0.0250(14) 0.0006(12) 0.0040(11) -0.0002(12)
C7 0.0269(15) 0.0239(14) 0.0356(16) -0.0003(12) 0.0152(13) -0.0019(12)
C12 0.063(2) 0.0368(19) 0.0322(17) -0.0089(14) 0.0220(17) -0.0251(17)
C35 0.0369(17) 0.0346(17) 0.0279(15) -0.0021(13) 0.0157(13) -0.0042(14)
C38 0.0270(16) 0.0317(18) 0.055(2) 0.0106(16) 0.0006(15) -0.0084(13)
C39 0.0173(13) 0.0339(17) 0.0364(16) 0.0102(13) 0.0067(12) 0.0016(12)
C36 0.058(2) 0.0372(19) 0.0312(17) -0.0073(15) 0.0170(16) -0.0024(17)
C52 0.0195(13) 0.0274(14) 0.0302(14) -0.0047(12) 0.0104(11) -0.0005(11)
C22 0.0373(16) 0.0263(15) 0.0344(16) -0.0051(13) 0.0067(13) -0.0004(14)
C24 0.080(3) 0.0268(18) 0.0345(19) -0.0035(15) -0.0055(19) 0.0022(19)
C23 0.061(2) 0.0347(19) 0.040(2) -0.0098(16) 0.0066(17) 0.0047(18)
C25 0.061(2) 0.0328(19) 0.0366(19) 0.0101(15) -0.0145(18) -0.0217(18)
C19 0.0218(14) 0.0238(14) 0.0327(15) -0.0024(12) 0.0078(12) -0.0034(12)

loop_
_atom_type_symbol
_atom_type_description
_atom_type_scat_dispersion_real
_atom_type_scat_dispersion_imag
_atom_type_scat_source
C C 0.0033 0.0016 'International Tables Vol C Tables 4.2.6.8 and 6.1.1.4'
H H 0 0 'International Tables Vol C Tables 4.2.6.8 and 6.1.1.4'
N N 0.0061 0.0033 'International Tables Vol C Tables 4.2.6.8 and 6.1.1.4'
O O 0.0106 0.006 'International Tables Vol C Tables 4.2.6.8 and 6.1.1.4'
Cl Cl 0.1484 0.1585 'International Tables Vol C Tables 4.2.6.8 and 6.1.1.4'

loop_
_geom_angle_atom_site_label_1
_geom_angle_atom_site_label_2
_geom_angle_atom_site_label_3
_geom_angle
C27 N5 C31 124.2(2)
C27 N5 H5 117.9
C31 N5 H5 117.9
C14 N3 C17 124.6(2)
C14 N3 H3 117.7
C17 N3 H3 117.7
C1 N1 C5 124.3(2)
C1 N1 H1 117.8
C5 N1 H1 117.8
C36 C37 C38 119.3(3)
C36 C37 H37 120.4
C38 C37 H37 120.4
C21 C26 C25 121.5(3)
C21 C26 Cl2 120.1(3)
C25 C26 Cl2 118.4(3)
C26 C21 C22 116.7(3)
C26 C21 C20 122.3(3)
C22 C21 C20 120.9(3)
C16 C20 C21 112.3(2)
C16 C20 C15 108.5(2)
C21 C20 C15 110.4(2)
C16 C20 H20 108.5
C21 C20 H20 108.5
C15 C20 H20 108.5
C17 C16 C19 120.4(3)
C17 C16 C20 121.3(2)
C19 C16 C20 118.1(2)
C16 C17 N3 119.4(2)
C16 C17 C18 125.8(3)
N3 C17 C18 114.7(2)
C17 C18 H18A 109.5
C17 C18 H18B 109.5
H18A C18 H18B 109.5
C17 C18 H18C 109.5
H18A C18 H18C 109.5
H18B C18 H18C 109.5
O2 C14 N3 121.4(2)
O2 C14 C15 123.3(3)
N3 C14 C15 115.2(2)
C14 C15 C20 111.9(2)
C14 C15 H15A 109.2
C20 C15 H15A 109.2
C14 C15 H15B 109.2
C20 C15 H15B 109.2
H15A C15 H15B 107.9
O3 C27 N5 121.8(2)
O3 C27 C28 123.2(3)
N5 C27 C28 114.9(2)
C30 C31 N5 119.1(2)
C30 C31 C32 125.7(3)
N5 C31 C32 115.1(2)
C31 C30 C33 119.9(3)
C31 C30 C29 122.1(2)
C33 C30 C29 118.0(2)
N6 C33 C30 176.8(3)
C30 C29 C34 112.9(2)
C30 C29 C28 108.6(2)
C34 C29 C28 110.6(2)
C30 C29 H29 108.2
C34 C29 H29 108.2
C28 C29 H29 108.2
C35 C34 C39 116.5(3)
C35 C34 C29 121.3(2)
C39 C34 C29 122.1(2)
C27 C28 C29 112.0(2)
C27 C28 H28A 109.2
C29 C28 H28A 109.2
C27 C28 H28B 109.2
C29 C28 H28B 109.2
H28A C28 H28B 107.9
C31 C32 H32A 109.5
C31 C32 H32B 109.5
H32A C32 H32B 109.5
C31 C32 H32C 109.5
H32A C32 H32C 109.5
H32B C32 H32C 109.5
C11 C10 C9 120.0(3)
C11 C10 H10 120
C9 C10 H10 120
C10 C9 C8 121.6(3)
C10 C9 H9 119.2
C8 C9 H9 119.2
C13 C8 C9 116.6(3)
C13 C8 C3 122.0(3)
C9 C8 C3 121.3(3)
C4 C3 C8 112.9(2)
C4 C3 C2 108.0(2)
C8 C3 C2 110.2(2)
C4 C3 H3A 108.6
C8 C3 H3A 108.6
C2 C3 H3A 108.6
C5 C4 C7 120.2(3)
C5 C4 C3 121.4(2)
C7 C4 C3 118.3(2)
C5 C6 H6A 109.5
C5 C6 H6B 109.5
H6A C6 H6B 109.5
C5 C6 H6C 109.5
H6A C6 H6C 109.5
H6B C6 H6C 109.5
C10 C11 C12 120.0(3)
C10 C11 H11 120
C12 C11 H11 120
C12 C13 C8 122.1(3)
C12 C13 Cl1 118.0(2)
C8 C13 Cl1 119.9(3)
C40 N7 C44 124.2(2)
C40 N7 H7 117.9
C44 N7 H7 117.9
C43 C44 N7 119.6(2)
C43 C44 C45 125.3(3)
N7 C44 C45 115.0(2)
C44 C43 C46 120.3(3)
C44 C43 C42 122.2(2)
C46 C43 C42 117.3(2)
C43 C42 C47 112.9(2)
C43 C42 C41 108.7(2)
C47 C42 C41 111.2(2)
C43 C42 H42 108
C47 C42 H42 108
C41 C42 H42 108
C48 C47 C52 116.2(3)
C48 C47 C42 122.2(2)
C52 C47 C42 121.5(2)
C49 C48 C47 122.0(3)
C49 C48 H48 119
C47 C48 H48 119
C50 C49 C48 120.0(3)
C50 C49 H49 120
C48 C49 H49 120
C51 C50 C49 119.9(3)
C51 C50 H50 120
C49 C50 H50 120
C50 C51 C52 119.2(3)
C50 C51 H51 120.4
C52 C51 H51 120.4
C44 C45 H45A 109.5
C44 C45 H45B 109.5
H45A C45 H45B 109.5
C44 C45 H45C 109.5
H45A C45 H45C 109.5
H45B C45 H45C 109.5
O4 C40 N7 121.6(2)
O4 C40 C41 123.5(3)
N7 C40 C41 114.8(2)
C40 C41 C42 112.8(2)
C40 C41 H41A 109
C42 C41 H41A 109
C40 C41 H41B 109
C42 C41 H41B 109
H41A C41 H41B 107.8
N8 C46 C43 176.4(3)
C4 C5 N1 119.7(2)
C4 C5 C6 126.1(3)
N1 C5 C6 114.2(2)
O1 C1 N1 121.6(2)
O1 C1 C2 123.4(3)
N1 C1 C2 114.9(2)
C1 C2 C3 112.5(2)
C1 C2 H2A 109.1
C3 C2 H2A 109.1
C1 C2 H2B 109.1
C3 C2 H2B 109.1
H2A C2 H2B 107.8
N2 C7 C4 177.8(3)
C11 C12 C13 119.7(3)
C11 C12 H12 120.1
C13 C12 H12 120.1
C36 C35 C34 121.7(3)
C36 C35 H35 119.2
C34 C35 H35 119.2
C37 C38 C39 119.5(3)
C37 C38 H38 120.2
C39 C38 H38 120.2
C38 C39 C34 122.2(3)
C38 C39 Cl3 117.6(2)
C34 C39 Cl3 120.2(2)
C37 C36 C35 120.8(3)
C37 C36 H36 119.6
C35 C36 H36 119.6
C51 C52 C47 122.6(3)
C51 C52 Cl4 117.5(2)
C47 C52 Cl4 119.9(2)
C23 C22 C21 122.2(3)
C23 C22 H22 118.9
C21 C22 H22 118.9
C23 C24 C25 120.2(3)
C23 C24 H24 119.9
C25 C24 H24 119.9
C24 C23 C22 119.7(4)
C24 C23 H23 120.1
C22 C23 H23 120.1
C24 C25 C26 119.7(3)
C24 C25 H25 120.2
C26 C25 H25 120.2
N4 C19 C16 177.2(3)

loop_
_geom_bond_atom_site_label_1
_geom_bond_atom_site_label_2
_geom_bond_distance
Cl4 C52 1.740(3)
Cl3 C39 1.741(3)
Cl2 C26 1.746(4)
O2 C14 1.230(3)
O3 C27 1.222(3)
N5 C27 1.363(4)
N5 C31 1.398(3)
N5 H5 0.86
Cl1 C13 1.747(3)
N3 C14 1.359(3)
N3 C17 1.392(3)
N3 H3 0.86
O1 C1 1.230(3)
O4 C40 1.223(3)
N1 C1 1.359(3)
N1 C5 1.396(3)
N1 H1 0.86
C37 C36 1.375(5)
C37 C38 1.383(5)
C37 H37 0.93
C26 C21 1.394(4)
C26 C25 1.396(5)
C21 C22 1.394(4)
C21 C20 1.516(4)
C20 C16 1.513(4)
C20 C15 1.540(4)
C20 H20 0.98
C16 C17 1.346(4)
C16 C19 1.428(4)
C17 C18 1.489(4)
C18 H18A 0.96
C18 H18B 0.96
C18 H18C 0.96
C14 C15 1.502(4)
C15 H15A 0.97
C15 H15B 0.97
C27 C28 1.507(4)
C31 C30 1.349(4)
C31 C32 1.490(4)
C30 C33 1.426(4)
C30 C29 1.515(4)
C33 N6 1.147(4)
C29 C34 1.515(4)
C29 C28 1.536(4)
C29 H29 0.98
C34 C35 1.392(4)
C34 C39 1.395(4)
C28 H28A 0.97
C28 H28B 0.97
C32 H32A 0.96
C32 H32B 0.96
C32 H32C 0.96
C10 C11 1.374(5)
C10 C9 1.387(4)
C10 H10 0.93
C9 C8 1.397(4)
C9 H9 0.93
C8 C13 1.394(4)
C8 C3 1.517(4)
C3 C4 1.514(4)
C3 C2 1.543(4)
C3 H3A 0.98
C4 C5 1.345(4)
C4 C7 1.426(4)
N4 C19 1.145(4)
C6 C5 1.491(4)
C6 H6A 0.96
C6 H6B 0.96
C6 H6C 0.96
C11 C12 1.376(5)
C11 H11 0.93
C13 C12 1.384(5)
N7 C40 1.369(4)
N7 C44 1.396(3)
N7 H7 0.86
C44 C43 1.342(4)
C44 C45 1.494(4)
C43 C46 1.431(4)
C43 C42 1.512(4)
C42 C47 1.521(4)
C42 C41 1.535(4)
C42 H42 0.98
C47 C48 1.387(4)
C47 C52 1.400(4)
C48 C49 1.386(4)
C48 H48 0.93
C49 C50 1.379(5)
C49 H49 0.93
C50 C51 1.378(5)
C50 H50 0.93
C51 C52 1.384(4)
C51 H51 0.93
C45 H45A 0.96
C45 H45B 0.96
C45 H45C 0.96
C40 C41 1.507(4)
C41 H41A 0.97
C41 H41B 0.97
C46 N8 1.147(4)
N2 C7 1.148(4)
C1 C2 1.502(4)
C2 H2A 0.97
C2 H2B 0.97
C12 H12 0.93
C35 C36 1.375(5)
C35 H35 0.93
C38 C39 1.384(4)
C38 H38 0.93
C36 H36 0.93
C22 C23 1.388(4)
C22 H22 0.93
C24 C23 1.367(6)
C24 C25 1.381(6)
C24 H24 0.93
C23 H23 0.93
C25 H25 0.93

loop_
_geom_hbond_atom_site_label_D
_geom_hbond_atom_site_label_H
_geom_hbond_atom_site_label_A
_geom_hbond_distance_DH
_geom_hbond_distance_HA
_geom_hbond_distance_DA
_geom_hbond_angle_DHA
_geom_hbond_site_symmetry_A
C2 H2B Cl4 0.97 2.88 3.472(3) 120.2 1_454
N7 H7 O1 0.86 2.01 2.868(3) 173.5 1_556
C6 H6B Cl4 0.96 2.96 3.818(3) 149.9 2_756
C15 H15A Cl3 0.97 2.93 3.486(3) 117.2 .
C18 H18C Cl3 0.96 2.9 3.764(3) 149.6 2_756
C18 H18A N8 0.96 2.57 3.379(4) 142.6 2_756
N1 H1 O4 0.86 1.99 2.852(3) 175.2 1_554
N3 H3 O3 0.86 1.99 2.847(3) 172.9 1_655
N5 H5 O2 0.86 2.02 2.880(3) 177.4 1_455
C2 H2B Cl4 0.97 2.88 3.472(3) 120.2 1_454
N7 H7 O1 0.86 2.01 2.868(3) 173.5 1_556
C6 H6B Cl4 0.96 2.96 3.818(3) 149.9 2_756
C15 H15A Cl3 0.97 2.93 3.486(3) 117.2 .
C18 H18C Cl3 0.96 2.9 3.764(3) 149.6 2_756
C18 H18A N8 0.96 2.57 3.379(4) 142.6 2_756
N1 H1 O4 0.86 1.99 2.852(3) 175.2 1_554
N3 H3 O3 0.86 1.99 2.847(3) 172.9 1_655
N5 H5 O2 0.86 2.02 2.880(3) 177.4 1_455
N5 H5 O2 0.86 2.02 2.880(3) 177.4 1_455
N1 H1 O4 0.86 1.99 2.852(3) 175.2 1_554
C15 H15A Cl3 0.97 2.93 3.486(3) 117.2 .
N5 H5 O2 0.86 2.02 2.880(3) 177.4 1_455
N3 H3 O3 0.86 1.99 2.847(3) 172.9 1_655
N1 H1 O4 0.86 1.99 2.852(3) 175.2 1_554
C18 H18A N8 0.96 2.57 3.379(4) 142.6 2_756
C18 H18C Cl3 0.96 2.9 3.764(3) 149.6 2_756
C15 H15A Cl3 0.97 2.93 3.486(3) 117.2 .
C6 H6B Cl4 0.96 2.96 3.818(3) 149.9 2_756
N7 H7 O1 0.86 2.01 2.868(3) 173.5 1_556
C2 H2B Cl4 0.97 2.88 3.472(3) 120.2 1_454

loop_
_geom_torsion_atom_site_label_1
_geom_torsion_atom_site_label_2
_geom_torsion_atom_site_label_3
_geom_torsion_atom_site_label_4
_geom_torsion
C25 C26 C21 C22 1.5(4)
Cl2 C26 C21 C22 -178.3(2)
C25 C26 C21 C20 -174.9(3)
Cl2 C26 C21 C20 5.3(4)
C26 C21 C20 C16 -152.3(3)
C22 C21 C20 C16 31.5(3)
C26 C21 C20 C15 86.5(3)
C22 C21 C20 C15 -89.8(3)
C21 C20 C16 C17 -91.5(3)
C15 C20 C16 C17 30.9(3)
C21 C20 C16 C19 83.6(3)
C15 C20 C16 C19 -154.1(2)
C19 C16 C17 N3 -176.0(2)
C20 C16 C17 N3 -1.1(4)
C19 C16 C17 C18 1.1(4)
C20 C16 C17 C18 176.0(3)
C14 N3 C17 C16 -11.6(4)
C14 N3 C17 C18 171.0(3)
C17 N3 C14 O2 172.8(3)
C17 N3 C14 C15 -9.6(4)
O2 C14 C15 C20 -142.0(3)
N3 C14 C15 C20 40.4(3)
C16 C20 C15 C14 -48.9(3)
C21 C20 C15 C14 74.6(3)
C31 N5 C27 O3 -170.2(3)
C31 N5 C27 C28 13.0(4)
C27 N5 C31 C30 10.6(4)
C27 N5 C31 C32 -172.1(3)
N5 C31 C30 C33 175.2(3)
C32 C31 C30 C33 -1.8(5)
N5 C31 C30 C29 -1.6(4)
C32 C31 C30 C29 -178.6(3)
C31 C30 C29 C34 95.4(3)
C33 C30 C29 C34 -81.5(3)
C31 C30 C29 C28 -27.6(4)
C33 C30 C29 C28 155.5(3)
C30 C29 C34 C35 -32.5(3)
C28 C29 C34 C35 89.4(3)
C30 C29 C34 C39 151.9(2)
C28 C29 C34 C39 -86.3(3)
O3 C27 C28 C29 140.2(3)
N5 C27 C28 C29 -43.1(3)
C30 C29 C28 C27 48.2(3)
C34 C29 C28 C27 -76.2(3)
C11 C10 C9 C8 -0.7(5)
C10 C9 C8 C13 2.0(4)
C10 C9 C8 C3 -174.4(3)
C13 C8 C3 C4 154.9(3)
C9 C8 C3 C4 -28.9(4)
C13 C8 C3 C2 -84.3(3)
C9 C8 C3 C2 91.9(3)
C8 C3 C4 C5 91.8(3)
C2 C3 C4 C5 -30.3(3)
C8 C3 C4 C7 -83.3(3)
C2 C3 C4 C7 154.6(2)
C9 C10 C11 C12 -0.2(5)
C9 C8 C13 C12 -2.3(4)
C3 C8 C13 C12 174.1(3)
C9 C8 C13 Cl1 178.4(2)
C3 C8 C13 Cl1 -5.2(4)
C40 N7 C44 C43 -9.8(4)
C40 N7 C44 C45 173.1(3)
N7 C44 C43 C46 -175.9(3)
C45 C44 C43 C46 0.9(4)
N7 C44 C43 C42 0.1(4)
C45 C44 C43 C42 176.9(3)
C44 C43 C42 C47 -95.9(3)
C46 C43 C42 C47 80.2(3)
C44 C43 C42 C41 27.9(4)
C46 C43 C42 C41 -155.9(2)
C43 C42 C47 C48 32.4(4)
C41 C42 C47 C48 -90.1(3)
C43 C42 C47 C52 -151.0(2)
C41 C42 C47 C52 86.5(3)
C52 C47 C48 C49 -0.8(4)
C42 C47 C48 C49 176.1(3)
C47 C48 C49 C50 1.7(5)
C48 C49 C50 C51 -1.0(5)
C49 C50 C51 C52 -0.7(5)
C44 N7 C40 O4 171.7(3)
C44 N7 C40 C41 -11.8(4)
O4 C40 C41 C42 -142.8(3)
N7 C40 C41 C42 40.8(3)
C43 C42 C41 C40 -46.9(3)
C47 C42 C41 C40 78.0(3)
C7 C4 C5 N1 175.0(2)
C3 C4 C5 N1 0.0(4)
C7 C4 C5 C6 -1.9(4)
C3 C4 C5 C6 -176.9(3)
C1 N1 C5 C4 13.0(4)
C1 N1 C5 C6 -169.7(3)
C5 N1 C1 O1 -174.5(3)
C5 N1 C1 C2 8.6(4)
O1 C1 C2 C3 142.8(3)
N1 C1 C2 C3 -40.4(3)
C4 C3 C2 C1 49.1(3)
C8 C3 C2 C1 -74.6(3)
C10 C11 C12 C13 -0.1(5)
C8 C13 C12 C11 1.4(5)
Cl1 C13 C12 C11 -179.3(3)
C39 C34 C35 C36 0.0(4)
C29 C34 C35 C36 -175.8(3)
C36 C37 C38 C39 1.1(5)
C37 C38 C39 C34 -2.3(5)
C37 C38 C39 Cl3 176.9(2)
C35 C34 C39 C38 1.7(4)
C29 C34 C39 C38 177.5(3)
C35 C34 C39 Cl3 -177.5(2)
C29 C34 C39 Cl3 -1.7(4)
C38 C37 C36 C35 0.6(5)
C34 C35 C36 C37 -1.2(5)
C50 C51 C52 C47 1.7(4)
C50 C51 C52 Cl4 -177.3(2)
C48 C47 C52 C51 -1.0(4)
C42 C47 C52 C51 -177.8(3)
C48 C47 C52 Cl4 178.0(2)
C42 C47 C52 Cl4 1.2(4)
C26 C21 C22 C23 -3.1(4)
C20 C21 C22 C23 173.4(3)
C25 C24 C23 C22 1.3(5)
C21 C22 C23 C24 1.7(5)
C23 C24 C25 C26 -2.7(5)
C21 C26 C25 C24 1.3(5)
Cl2 C26 C25 C24 -178.9(3)
